data_1010555
loop_
_publ_author_name
'Feitknecht, W'

_publ_section_title
;
Ueber die Konstitution der festen basischen Salze zweiwertiger Metalle
;
_journal_coden_ASTM HCACAV
_journal_name_full 'Helvetica Chimica Acta'
_journal_page_first 177
_journal_page_last 188
_journal_paper_doi 10.1002/hlca.19370200123
_journal_volume 20
_journal_year 1937
_chemical_formula_structural 'Co (O H)1.5 (N O3)0.5'
_chemical_formula_sum 'Co H1.5 N0.5 O3'
_chemical_name_systematic 'Cobalt hydroxide nitrate *'
_cell_angle_alpha 90
_cell_angle_beta 90
_cell_angle_gamma 90
_cell_formula_units_Z 1
_cell_length_a 3.173(5)
_cell_length_b 3.173(5)
_cell_length_c 6.96(5)
_cell_volume 70.1
_exptl_crystal_density_meas 3.08
_cod_original_formula_sum 'H1.5 Co N.5 O3'
_cod_database_code 1010555

loop_
_atom_site_label
_atom_site_fract_x
_atom_site_fract_y
_atom_site_fract_z
? ? ? ?
